data_4103709
loop_
_publ_author_name
'W. Hill Harman'
'T. David Harris'
'Danna E. Freedman'
'Henry Fong'
'Alicia Chang'
'Jeffrey D. Rinehart'
'Andrew Ozarowski'
'Moulay T. Sougrati'
'Fernande Grandjean'
'Gary J. Long'
'Jeffrey R. Long'
'Christopher J. Chang'

_publ_section_title
;
 Slow Magnetic Relaxation in a Family of trigonal Pyramidal Iron(II)
 Pyrrolide Complexes
;
_journal_name_full 'Journal of the American Chemical Society'
_journal_page_first 18115
_journal_page_last 18126
_journal_paper_doi 10.1021/ja105291x
_journal_volume 132
_journal_year 2010
_chemical_formula_moiety 'C12 H30 Na O6, C33 H27 Fe N4'
_chemical_formula_sum 'C45 H57 Fe N4 Na O6'
_chemical_formula_weight 828.79
_chemical_name_common '[Na(DME)3][tpaPhFe]'
_chemical_name_systematic
; 
 ? 
;
_space_group_IT_number 2
_symmetry_cell_setting triclinic
_symmetry_space_group_name_Hall '-P 1'
_symmetry_space_group_name_H-M 'P -1'
_atom_sites_solution_hydrogens geom
_atom_sites_solution_primary direct
_atom_sites_solution_secondary difmap
_audit_creation_method SHELXL-97
_cell_angle_alpha 76.897(2)
_cell_angle_beta 73.871(2)
_cell_angle_gamma 69.850(2)
_cell_formula_units_Z 2
_cell_length_a 11.3600(17)
_cell_length_b 12.0280(18)
_cell_length_c 17.881(3)
_cell_measurement_reflns_used 4798
_cell_measurement_temperature 123(2)
_cell_measurement_theta_max 25.0
_cell_measurement_theta_min 2.5
_cell_volume 2180.0(6)
_computing_cell_refinement 'Bruker APEX2 v. 2009.3'
_computing_data_collection 'Bruker APEX2 v. 2009.3'
_computing_data_reduction 'Bruker APEX2 v. 2009.3'
_computing_molecular_graphics ORTEP-32
_computing_publication_material ORTEP-32
_computing_structure_refinement 'SHELXL-97 (Sheldrick, 2008)'
_computing_structure_solution 'SHELXS-97 (Sheldrick, 2008)'
_diffrn_ambient_temperature 123(2)
_diffrn_detector_area_resol_mean 8.366
_diffrn_measured_fraction_theta_full 0.974
_diffrn_measured_fraction_theta_max 0.974
_diffrn_measurement_device_type 'Bruker APEX-I CCD'
_diffrn_measurement_method '\f and \w scans'
_diffrn_radiation_monochromator graphite
_diffrn_radiation_source 'fine-focus sealed tube'
_diffrn_radiation_type MoK\a
_diffrn_radiation_wavelength 0.71073
_diffrn_reflns_av_R_equivalents 0.0302
_diffrn_reflns_av_sigmaI/netI 0.0587
_diffrn_reflns_limit_h_max 13
_diffrn_reflns_limit_h_min -13
_diffrn_reflns_limit_k_max 14
_diffrn_reflns_limit_k_min -14
_diffrn_reflns_limit_l_max 21
_diffrn_reflns_limit_l_min -21
_diffrn_reflns_number 16928
_diffrn_reflns_theta_full 25.76
_diffrn_reflns_theta_max 25.76
_diffrn_reflns_theta_min 2.51
_exptl_absorpt_coefficient_mu 0.407
_exptl_absorpt_correction_T_max 0.7453
_exptl_absorpt_correction_T_min 0.6849
_exptl_absorpt_correction_type multi-scan
_exptl_absorpt_process_details 'Blessing, 1995'
_exptl_crystal_colour yellow
_exptl_crystal_density_diffrn 1.263
_exptl_crystal_density_method 'not measured'
_exptl_crystal_description rod
_exptl_crystal_F_000 880
_exptl_crystal_size_max 0.31
_exptl_crystal_size_mid 0.21
_exptl_crystal_size_min 0.18
_refine_diff_density_max 0.479
_refine_diff_density_min -0.421
_refine_diff_density_rms 0.060
_refine_ls_extinction_method none
_refine_ls_goodness_of_fit_ref 1.015
_refine_ls_hydrogen_treatment constr
_refine_ls_matrix_type full
_refine_ls_number_parameters 520
_refine_ls_number_reflns 8139
_refine_ls_number_restraints 0
_refine_ls_restrained_S_all 1.015
_refine_ls_R_factor_all 0.0922
_refine_ls_R_factor_gt 0.0472
_refine_ls_shift/su_max 0.075
_refine_ls_shift/su_mean 0.001
_refine_ls_structure_factor_coef Fsqd
_refine_ls_weighting_details 'calc w=1/[\s^2^(Fo^2^)+(0.0524P)^2^+1.3778P] where P=(Fo^2^+2Fc^2^)/3'
_refine_ls_weighting_scheme calc
_refine_ls_wR_factor_gt 0.1027
_refine_ls_wR_factor_ref 0.1250
_reflns_number_gt 5411
_reflns_number_total 8139
_reflns_threshold_expression >2sigma(I)
_cod_data_source_file ja105291x_si_003.cif
_cod_data_source_block shelxl
_cod_database_code 4103709

loop_
_symmetry_equiv_pos_as_xyz
'x, y, z'
'-x, -y, -z'

loop_
_atom_site_label
_atom_site_type_symbol
_atom_site_fract_x
_atom_site_fract_y
_atom_site_fract_z
_atom_site_U_iso_or_equiv
_atom_site_adp_type
_atom_site_occupancy
_atom_site_symmetry_multiplicity
_atom_site_calc_flag
_atom_site_refinement_flags
Fe1 Fe 0.38357(2) 0.23294(2) 0.199730(16) 0.02809(7) Uani 1 1 d .
Na1 Na 0.00984(7) -0.16451(7) 0.21022(5) 0.0372(2) Uani 1 1 d .
N4 N 0.51891(13) 0.30635(14) 0.19957(9) 0.0290(4) Uani 1 1 d .
N3 N 0.42616(13) 0.05424(14) 0.20865(9) 0.0297(4) Uani 1 1 d .
O5 O -0.03872(12) -0.20212(13) 0.10118(9) 0.0449(4) Uani 1 1 d .
N2 N 0.23215(13) 0.33048(13) 0.15119(9) 0.0293(4) Uani 1 1 d .
N1 N 0.48235(14) 0.22076(14) 0.07836(9) 0.0293(4) Uani 1 1 d .
O1 O 0.06993(14) 0.00552(14) 0.16225(11) 0.0611(5) Uani 1 1 d .
C5 C 0.43280(17) -0.04691(18) 0.26488(12) 0.0322(5) Uani 1 1 d .
C4 C 0.49959(18) -0.14774(19) 0.22854(13) 0.0395(6) Uani 1 1 d .
H4 H 0.5175 -0.2285 0.2536 0.047 Uiso 1 1 calc R
O4 O -0.07822(16) -0.31315(16) 0.28745(11) 0.0684(5) Uani 1 1 d .
C23 C 0.61041(17) 0.23128(18) 0.07218(12) 0.0343(5) Uani 1 1 d .
H23A H 0.6455 0.2625 0.0173 0.041 Uiso 1 1 calc R
H23B H 0.6698 0.1515 0.0865 0.041 Uiso 1 1 calc R
C24 C 0.59935(17) 0.31496(17) 0.12670(11) 0.0298(5) Uani 1 1 d .
C15 C 0.05214(18) 0.39422(17) 0.10371(12) 0.0369(5) Uani 1 1 d .
H15 H -0.0358 0.4197 0.1011 0.044 Uiso 1 1 calc R
C26 C 0.62180(17) 0.44052(18) 0.19160(12) 0.0348(5) Uani 1 1 d .
H26 H 0.6489 0.4986 0.2049 0.042 Uiso 1 1 calc R
C14 C 0.15738(18) 0.38315(18) 0.03987(12) 0.0371(5) Uani 1 1 d .
H14 H 0.1547 0.3996 -0.0143 0.044 Uiso 1 1 calc R
O2 O -0.17131(15) 0.00055(14) 0.24586(14) 0.0894(8) Uani 1 1 d .
C28 C 0.46566(17) 0.39729(18) 0.32116(12) 0.0340(5) Uani 1 1 d .
C12 C 0.40411(18) 0.32306(18) 0.03193(11) 0.0336(5) Uani 1 1 d .
H12A H 0.4198 0.3058 -0.0222 0.040 Uiso 1 1 calc R
H12B H 0.4287 0.3957 0.0286 0.040 Uiso 1 1 calc R
C13 C 0.26533(18) 0.34394(16) 0.07039(11) 0.0315(5) Uani 1 1 d .
C25 C 0.66347(17) 0.39616(18) 0.12004(12) 0.0341(5) Uani 1 1 d .
H25 H 0.7242 0.4178 0.0755 0.041 Uiso 1 1 calc R
C27 C 0.53385(17) 0.38458(17) 0.23971(11) 0.0315(5) Uani 1 1 d .
C16 C 0.09993(17) 0.36106(17) 0.17167(12) 0.0311(5) Uani 1 1 d .
C17 C 0.03027(18) 0.35563(17) 0.25333(12) 0.0354(6) Uani 1 1 d .
C2 C 0.48955(16) 0.01414(17) 0.13768(11) 0.0308(5) Uani 1 1 d .
C3 C 0.53582(18) -0.10895(18) 0.14819(13) 0.0381(6) Uani 1 1 d .
H3 H 0.5833 -0.1580 0.1084 0.046 Uiso 1 1 calc R
C1 C 0.48655(18) 0.10337(17) 0.06371(11) 0.0328(5) Uani 1 1 d .
H1A H 0.5639 0.0736 0.0228 0.039 Uiso 1 1 calc R
H1B H 0.4100 0.1124 0.0439 0.039 Uiso 1 1 calc R
O3 O 0.06659(18) -0.21192(18) 0.33245(10) 0.0845(6) Uani 1 1 d .
C22 C 0.0838(2) 0.3588(2) 0.31352(13) 0.0468(7) Uani 1 1 d .
H22 H 0.1677 0.3667 0.3010 0.056 Uiso 1 1 calc R
C6 C 0.37381(18) -0.0407(2) 0.34856(12) 0.0405(6) Uani 1 1 d .
C7 C 0.4198(2) -0.1324(2) 0.40641(14) 0.0554(7) Uani 1 1 d .
H7 H 0.4941 -0.1968 0.3915 0.067 Uiso 1 1 calc R
C43 C 0.06956(19) -0.2722(2) 0.05194(13) 0.0435(6) Uani 1 1 d .
H43A H 0.1139 -0.2195 0.0120 0.052 Uiso 1 1 calc R
H43B H 0.0415 -0.3179 0.0243 0.052 Uiso 1 1 calc R
C33 C 0.40660(19) 0.3136(2) 0.36849(12) 0.0419(6) Uani 1 1 d .
H33 H 0.4087 0.2475 0.3469 0.050 Uiso 1 1 calc R
C18 C -0.09476(19) 0.34659(18) 0.27475(14) 0.0423(6) Uani 1 1 d .
H18 H -0.1354 0.3466 0.2349 0.051 Uiso 1 1 calc R
C29 C 0.4599(2) 0.4930(2) 0.35560(13) 0.0459(6) Uani 1 1 d .
H29 H 0.4980 0.5524 0.3249 0.055 Uiso 1 1 calc R
C32 C 0.3449(2) 0.3244(2) 0.44618(13) 0.0533(7) Uani 1 1 d .
H32 H 0.3045 0.2668 0.4772 0.064 Uiso 1 1 calc R
C34 C 0.1978(2) 0.0082(3) 0.13999(16) 0.0666(8) Uani 1 1 d .
H34A H 0.2012 0.0859 0.1089 0.100 Uiso 1 1 calc R
H34B H 0.2503 -0.0557 0.1084 0.100 Uiso 1 1 calc R
H34C H 0.2310 -0.0035 0.1872 0.100 Uiso 1 1 calc R
C44 C 0.1589(2) -0.35628(19) 0.10144(13) 0.0431(6) Uani 1 1 d .
H44A H 0.1135 -0.4066 0.1428 0.052 Uiso 1 1 calc R
H44B H 0.2321 -0.4095 0.0685 0.052 Uiso 1 1 calc R
C31 C 0.3425(2) 0.4200(2) 0.47849(14) 0.0565(7) Uani 1 1 d .
H31 H 0.3012 0.4278 0.5319 0.068 Uiso 1 1 calc R
C11 C 0.2655(2) 0.0518(2) 0.37303(13) 0.0506(7) Uani 1 1 d .
H11 H 0.2316 0.1155 0.3351 0.061 Uiso 1 1 calc R
C8 C 0.3600(2) -0.1315(3) 0.48465(15) 0.0698(9) Uani 1 1 d .
H8 H 0.3930 -0.1952 0.5229 0.084 Uiso 1 1 calc R
C21 C 0.0182(2) 0.3506(2) 0.39100(14) 0.0587(8) Uani 1 1 d .
H21 H 0.0567 0.3536 0.4311 0.070 Uiso 1 1 calc R
C37 C -0.2960(2) -0.0003(2) 0.28182(16) 0.0557(8) Uani 1 1 d .
H37A H -0.3472 0.0788 0.2966 0.084 Uiso 1 1 calc R
H37B H -0.2952 -0.0605 0.3291 0.084 Uiso 1 1 calc R
H37C H -0.3337 -0.0198 0.2453 0.084 Uiso 1 1 calc R
C19 C -0.1598(2) 0.3377(2) 0.35172(15) 0.0524(7) Uani 1 1 d .
H19 H -0.2444 0.3313 0.3645 0.063 Uiso 1 1 calc R
C42 C -0.1285(2) -0.1207(2) 0.05748(15) 0.0590(8) Uani 1 1 d .
H42A H -0.0874 -0.0658 0.0186 0.088 Uiso 1 1 calc R
H42B H -0.2023 -0.0748 0.0933 0.088 Uiso 1 1 calc R
H42C H -0.1576 -0.1652 0.0304 0.088 Uiso 1 1 calc R
C41 C -0.1808(2) -0.3364(2) 0.27032(18) 0.0673(9) Uani 1 1 d .
H41A H -0.1855 -0.4159 0.2969 0.101 Uiso 1 1 calc R
H41B H -0.1665 -0.3334 0.2134 0.101 Uiso 1 1 calc R
H41C H -0.2615 -0.2759 0.2888 0.101 Uiso 1 1 calc R
C36 C -0.1469(2) 0.1036(2) 0.21614(18) 0.0627(8) Uani 1 1 d .
H36A H -0.1811 0.1540 0.2587 0.075 Uiso 1 1 calc R
H36B H -0.1979 0.1435 0.1754 0.075 Uiso 1 1 calc R
C30 C 0.4000(2) 0.5026(2) 0.43286(14) 0.0565(7) Uani 1 1 d .
H30 H 0.3986 0.5679 0.4550 0.068 Uiso 1 1 calc R
C10 C 0.2057(3) 0.0529(3) 0.45218(15) 0.0695(9) Uani 1 1 d .
H10 H 0.1321 0.1175 0.4679 0.083 Uiso 1 1 calc R
C20 C -0.1041(2) 0.3379(2) 0.41049(15) 0.0607(9) Uani 1 1 d .
H20 H -0.1487 0.3296 0.4639 0.073 Uiso 1 1 calc R
C9 C 0.2527(3) -0.0391(3) 0.50777(16) 0.0763(10) Uani 1 1 d .
H9 H 0.2114 -0.0388 0.5618 0.092 Uiso 1 1 calc R
C40 C -0.0753(3) -0.3276(3) 0.36419(17) 0.0849(10) Uani 1 1 d .
H40A H -0.0802 -0.4088 0.3889 0.102 Uiso 1 1 calc R
H40B H -0.1523 -0.2692 0.3906 0.102 Uiso 1 1 calc R
C39 C 0.0370(3) -0.3127(3) 0.37781(17) 0.0790(9) Uani 1 1 d .
H39A H 0.0228 -0.3066 0.4341 0.095 Uiso 1 1 calc R
H39B H 0.1111 -0.3844 0.3659 0.095 Uiso 1 1 calc R
C35 C -0.0207(3) 0.1060(2) 0.1825(2) 0.0992(13) Uani 1 1 d .
H35A H -0.0230 0.1667 0.1347 0.119 Uiso 1 1 calc R
H35B H 0.0077 0.1351 0.2200 0.119 Uiso 1 1 calc R
C38 C 0.1557(3) -0.1767(3) 0.35286(18) 0.1072(11) Uani 1 1 d .
H38A H 0.1285 -0.1670 0.4086 0.161 Uiso 1 1 calc R
H38B H 0.1620 -0.1003 0.3208 0.161 Uiso 1 1 calc R
H38C H 0.2397 -0.2376 0.3436 0.161 Uiso 1 1 calc R
O6 O 0.20466(12) -0.28959(12) 0.13656(8) 0.0416(4) Uani 1 1 d .
C45 C 0.3055(2) -0.3648(2) 0.17442(15) 0.0611(8) Uani 1 1 d .
H45A H 0.2728 -0.4211 0.2171 0.092 Uiso 1 1 calc R
H45B H 0.3374 -0.3156 0.1960 0.092 Uiso 1 1 calc R
H45C H 0.3756 -0.4095 0.1362 0.092 Uiso 1 1 calc R

loop_
_atom_site_aniso_label
_atom_site_aniso_U_11
_atom_site_aniso_U_22
_atom_site_aniso_U_33
_atom_site_aniso_U_23
_atom_site_aniso_U_13
_atom_site_aniso_U_12
Fe1 0.02637(12) 0.03151(14) 0.02781(14) -0.00549(11) -0.00553(10) -0.01003(11)
Na1 0.0347(4) 0.0342(4) 0.0427(4) -0.0087(3) -0.0047(3) -0.0113(3)
N4 0.0267(7) 0.0315(8) 0.0306(8) -0.0084(7) -0.0069(6) -0.0080(6)
N3 0.0284(7) 0.0317(8) 0.0314(8) -0.0013(7) -0.0078(6) -0.0131(6)
O5 0.0325(7) 0.0504(8) 0.0517(9) -0.0188(7) -0.0106(6) -0.0039(7)
N2 0.0289(7) 0.0283(8) 0.0327(8) -0.0038(7) -0.0093(7) -0.0094(6)
N1 0.0306(7) 0.0302(8) 0.0298(8) -0.0055(7) -0.0044(7) -0.0135(6)
O1 0.0362(7) 0.0441(9) 0.0972(13) -0.0028(9) -0.0012(8) -0.0202(7)
C5 0.0276(8) 0.0350(10) 0.0368(11) 0.0009(9) -0.0111(8) -0.0136(8)
C4 0.0377(10) 0.0320(11) 0.0507(13) 0.0015(9) -0.0155(9) -0.0129(9)
O4 0.0798(10) 0.0718(10) 0.0677(11) 0.0053(9) -0.0173(9) -0.0492(8)
C23 0.0302(9) 0.0403(11) 0.0329(11) -0.0075(9) -0.0002(8) -0.0151(8)
C24 0.0269(8) 0.0304(10) 0.0332(10) -0.0055(8) -0.0077(8) -0.0086(8)
C15 0.0321(9) 0.0286(10) 0.0545(12) -0.0007(9) -0.0208(9) -0.0090(8)
C26 0.0307(9) 0.0310(10) 0.0493(12) -0.0087(9) -0.0132(9) -0.0121(8)
C14 0.0479(10) 0.0325(10) 0.0375(11) 0.0015(9) -0.0203(9) -0.0159(9)
O2 0.0417(9) 0.0315(9) 0.170(2) -0.0211(11) 0.0254(11) -0.0141(7)
C28 0.0291(9) 0.0374(11) 0.0376(11) -0.0098(9) -0.0137(8) -0.0048(8)
C12 0.0448(10) 0.0353(10) 0.0259(10) -0.0018(8) -0.0084(8) -0.0198(9)
C13 0.0416(9) 0.0240(9) 0.0334(10) -0.0016(8) -0.0128(8) -0.0135(8)
C25 0.0293(9) 0.0348(10) 0.0383(11) -0.0048(9) -0.0038(8) -0.0128(8)
C27 0.0280(9) 0.0284(10) 0.0395(11) -0.0075(8) -0.0144(8) -0.0031(8)
C16 0.0295(9) 0.0247(9) 0.0418(11) -0.0037(8) -0.0106(8) -0.0100(8)
C17 0.0290(9) 0.0288(10) 0.0452(12) -0.0053(9) -0.0085(9) -0.0044(8)
C2 0.0261(8) 0.0343(10) 0.0354(11) -0.0063(8) -0.0065(8) -0.0126(8)
C3 0.0351(10) 0.0352(11) 0.0452(12) -0.0118(9) -0.0064(9) -0.0103(9)
C1 0.0325(9) 0.0365(10) 0.0321(10) -0.0125(8) -0.0011(8) -0.0136(8)
O3 0.1188(11) 0.1138(13) 0.0531(10) 0.0194(9) -0.0339(9) -0.0827(10)
C22 0.0315(10) 0.0557(14) 0.0479(13) -0.0125(11) -0.0045(10) -0.0066(10)
C6 0.0387(9) 0.0504(12) 0.0392(12) 0.0030(10) -0.0123(9) -0.0249(9)
C7 0.0463(11) 0.0661(15) 0.0508(14) 0.0143(12) -0.0171(11) -0.0224(11)
C43 0.0415(10) 0.0495(12) 0.0433(12) -0.0148(10) -0.0092(10) -0.0135(10)
C33 0.0439(11) 0.0454(12) 0.0391(12) -0.0123(10) -0.0129(9) -0.0096(10)
C18 0.0332(10) 0.0357(11) 0.0559(14) -0.0065(10) -0.0077(10) -0.0093(9)
C29 0.0474(11) 0.0466(12) 0.0489(13) -0.0182(10) -0.0104(10) -0.0135(10)
C32 0.0547(13) 0.0647(15) 0.0387(13) -0.0112(11) -0.0014(11) -0.0204(12)
C34 0.0491(11) 0.0911(18) 0.0667(17) 0.0192(14) -0.0204(12) -0.0431(12)
C44 0.0413(11) 0.0357(11) 0.0523(13) -0.0132(10) -0.0065(10) -0.0103(9)
C31 0.0555(13) 0.0752(16) 0.0388(12) -0.0260(12) -0.0037(11) -0.0133(13)
C11 0.0618(13) 0.0485(13) 0.0366(13) -0.0001(11) -0.0051(11) -0.0188(11)
C8 0.0727(14) 0.0945(19) 0.0422(14) 0.0234(13) -0.0219(12) -0.0389(14)
C21 0.0482(13) 0.0763(17) 0.0420(13) -0.0150(12) -0.0064(11) -0.0054(13)
C37 0.0300(10) 0.0506(14) 0.0822(18) -0.0182(13) -0.0025(11) -0.0090(10)
C19 0.0336(11) 0.0449(13) 0.0685(16) -0.0081(12) 0.0014(11) -0.0090(10)
C42 0.0427(11) 0.0615(15) 0.0735(16) -0.0131(13) -0.0229(11) -0.0065(11)
C41 0.0505(12) 0.0536(14) 0.103(2) -0.0087(14) -0.0121(14) -0.0273(11)
C36 0.0418(12) 0.0340(12) 0.107(2) -0.0058(13) -0.0133(13) -0.0103(10)
C30 0.0585(13) 0.0633(14) 0.0554(14) -0.0321(12) -0.0101(11) -0.0150(12)
C10 0.0794(17) 0.0695(17) 0.0457(15) -0.0062(13) 0.0049(14) -0.0213(15)
C20 0.0469(13) 0.0665(17) 0.0458(15) -0.0072(13) 0.0078(12) -0.0035(13)
C9 0.0893(18) 0.101(2) 0.0352(14) 0.0045(14) -0.0070(14) -0.0385(17)
C40 0.1043(19) 0.097(2) 0.0603(19) 0.0137(16) -0.0086(16) -0.0619(16)
C39 0.1013(18) 0.095(2) 0.0519(16) 0.0103(15) -0.0202(15) -0.0535(16)
C35 0.0710(17) 0.0396(14) 0.166(3) -0.0252(18) 0.032(2) -0.0293(13)
C38 0.1405(19) 0.167(3) 0.0654(18) 0.0029(18) -0.0360(17) -0.1107(18)
O6 0.0334(7) 0.0381(8) 0.0528(9) -0.0100(7) -0.0135(6) -0.0048(6)
C45 0.0477(12) 0.0659(17) 0.0633(15) -0.0065(13) -0.0246(12) -0.0014(12)

loop_
_atom_type_symbol
_atom_type_description
_atom_type_scat_dispersion_real
_atom_type_scat_dispersion_imag
_atom_type_scat_source
C C 0.0033 0.0016 'International Tables Vol C Tables 4.2.6.8 and 6.1.1.4'
H H 0.0000 0.0000 'International Tables Vol C Tables 4.2.6.8 and 6.1.1.4'
N N 0.0061 0.0033 'International Tables Vol C Tables 4.2.6.8 and 6.1.1.4'
O O 0.0106 0.0060 'International Tables Vol C Tables 4.2.6.8 and 6.1.1.4'
Na Na 0.0362 0.0249 'International Tables Vol C Tables 4.2.6.8 and 6.1.1.4'
Fe Fe 0.3463 0.8444 'International Tables Vol C Tables 4.2.6.8 and 6.1.1.4'

loop_
_geom_angle_atom_site_label_1
_geom_angle_atom_site_label_2
_geom_angle_atom_site_label_3
_geom_angle
N3 Fe1 N2 115.56(7)
N3 Fe1 N4 120.21(6)
N2 Fe1 N4 120.27(6)
N3 Fe1 N1 83.84(6)
N2 Fe1 N1 82.88(6)
N4 Fe1 N1 83.37(6)
O1 Na1 O4 165.27(8)
O1 Na1 O5 102.73(7)
O4 Na1 O5 88.51(7)
O1 Na1 O3 99.63(8)
O4 Na1 O3 71.13(7)
O5 Na1 O3 156.01(7)
O1 Na1 O2 72.30(6)
O4 Na1 O2 96.55(7)
O5 Na1 O2 100.26(8)
O3 Na1 O2 94.70(8)
O1 Na1 O6 93.37(6)
O4 Na1 O6 99.25(6)
O5 Na1 O6 71.81(5)
O3 Na1 O6 98.40(6)
O2 Na1 O6 162.05(7)
O1 Na1 C44 110.52(7)
O4 Na1 C44 84.00(7)
O5 Na1 C44 49.56(5)
O3 Na1 C44 113.72(7)
O2 Na1 C44 149.83(8)
O6 Na1 C44 26.56(6)
O1 Na1 C35 23.20(6)
O4 Na1 C35 144.07(8)
O5 Na1 C35 106.08(9)
O3 Na1 C35 97.90(10)
O2 Na1 C35 49.18(7)
O6 Na1 C35 116.39(7)
C44 Na1 C35 130.49(8)
O1 Na1 C36 49.07(6)
O4 Na1 C36 119.70(7)
O5 Na1 C36 101.93(7)
O3 Na1 C36 99.23(8)
O2 Na1 C36 23.29(6)
O6 Na1 C36 140.65(6)
C44 Na1 C36 144.81(8)
C35 Na1 C36 26.11(7)
O1 Na1 C40 143.90(9)
O4 Na1 C40 23.50(8)
O5 Na1 C40 112.00(8)
O3 Na1 C40 48.47(8)
O2 Na1 C40 91.63(8)
O6 Na1 C40 106.23(7)
C44 Na1 C40 99.59(8)
C35 Na1 C40 129.58(10)
C36 Na1 C40 111.82(8)
C24 N4 C27 105.92(16)
C24 N4 Fe1 111.47(13)
C27 N4 Fe1 138.43(12)
C2 N3 C5 106.28(16)
C2 N3 Fe1 111.87(12)
C5 N3 Fe1 140.68(14)
C42 O5 C43 111.65(17)
C42 O5 Na1 125.58(14)
C43 O5 Na1 113.37(12)
C13 N2 C16 106.48(16)
C13 N2 Fe1 111.94(11)
C16 N2 Fe1 138.58(13)
C23 N1 C1 113.42(14)
C23 N1 C12 112.38(15)
C1 N1 C12 113.30(16)
C23 N1 Fe1 105.64(12)
C1 N1 Fe1 105.90(11)
C12 N1 Fe1 105.32(10)
C35 O1 C34 117.0(2)
C35 O1 Na1 114.44(15)
C34 O1 Na1 124.48(14)
C4 C5 N3 109.19(17)
C4 C5 C6 128.24(18)
N3 C5 C6 122.56(18)
C5 C4 C3 107.42(18)
C5 C4 H4 126.3
C3 C4 H4 126.3
C40 O4 C41 117.0(2)
C40 O4 Na1 112.98(18)
C41 O4 Na1 121.69(15)
N1 C23 C24 109.35(14)
N1 C23 H23A 109.8
C24 C23 H23A 109.8
N1 C23 H23B 109.8
C24 C23 H23B 109.8
H23A C23 H23B 108.3
N4 C24 C25 110.81(18)
N4 C24 C23 117.34(17)
C25 C24 C23 131.66(17)
C16 C15 C14 107.28(17)
C16 C15 H15 126.4
C14 C15 H15 126.4
C27 C26 C25 107.53(19)
C27 C26 H26 126.2
C25 C26 H26 126.2
C13 C14 C15 106.79(18)
C13 C14 H14 126.6
C15 C14 H14 126.6
C36 O2 C37 119.81(18)
C36 O2 Na1 111.63(14)
C37 O2 Na1 127.80(15)
C33 C28 C29 117.07(19)
C33 C28 C27 121.8(2)
C29 C28 C27 121.09(19)
N1 C12 C13 109.40(15)
N1 C12 H12A 109.8
C13 C12 H12A 109.8
N1 C12 H12B 109.8
C13 C12 H12B 109.8
H12A C12 H12B 108.2
C14 C13 N2 110.36(16)
C14 C13 C12 131.73(18)
N2 C13 C12 117.76(17)
C24 C25 C26 106.43(17)
C24 C25 H25 126.8
C26 C25 H25 126.8
N4 C27 C26 109.31(17)
N4 C27 C28 121.80(18)
C26 C27 C28 128.9(2)
N2 C16 C15 109.08(16)
N2 C16 C17 121.92(18)
C15 C16 C17 129.00(17)
C22 C17 C18 116.9(2)
C22 C17 C16 122.05(18)
C18 C17 C16 121.1(2)
N3 C2 C3 110.30(17)
N3 C2 C1 118.66(16)
C3 C2 C1 130.68(18)
C2 C3 C4 106.80(18)
C2 C3 H3 126.6
C4 C3 H3 126.6
N1 C1 C2 110.91(17)
N1 C1 H1A 109.5
C2 C1 H1A 109.5
N1 C1 H1B 109.5
C2 C1 H1B 109.5
H1A C1 H1B 108.0
C38 O3 C39 116.6(2)
C38 O3 Na1 127.00(17)
C39 O3 Na1 113.22(18)
C21 C22 C17 121.7(2)
C21 C22 H22 119.2
C17 C22 H22 119.2
C11 C6 C7 117.3(2)
C11 C6 C5 121.60(19)
C7 C6 C5 120.92(19)
C8 C7 C6 121.4(2)
C8 C7 H7 119.3
C6 C7 H7 119.3
O5 C43 C44 108.88(17)
O5 C43 H43A 109.9
C44 C43 H43A 109.9
O5 C43 H43B 109.9
C44 C43 H43B 109.9
H43A C43 H43B 108.3
C32 C33 C28 121.6(2)
C32 C33 H33 119.2
C28 C33 H33 119.2
C19 C18 C17 121.6(2)
C19 C18 H18 119.2
C17 C18 H18 119.2
C30 C29 C28 121.1(2)
C30 C29 H29 119.4
C28 C29 H29 119.4
C33 C32 C31 119.6(2)
C33 C32 H32 120.2
C31 C32 H32 120.2
O1 C34 H34A 109.5
O1 C34 H34B 109.5
H34A C34 H34B 109.5
O1 C34 H34C 109.5
H34A C34 H34C 109.5
H34B C34 H34C 109.5
O6 C44 C43 109.18(18)
O6 C44 Na1 49.98(8)
C43 C44 Na1 80.16(12)
O6 C44 H44A 109.8
C43 C44 H44A 109.8
Na1 C44 H44A 83.4
O6 C44 H44B 109.8
C43 C44 H44B 109.8
Na1 C44 H44B 159.8
H44A C44 H44B 108.3
C30 C31 C32 119.5(2)
C30 C31 H31 120.3
C32 C31 H31 120.3
C6 C11 C10 121.1(2)
C6 C11 H11 119.4
C10 C11 H11 119.4
C9 C8 C7 120.4(2)
C9 C8 H8 119.8
C7 C8 H8 119.8
C22 C21 C20 120.0(3)
C22 C21 H21 120.0
C20 C21 H21 120.0
O2 C37 H37A 109.5
O2 C37 H37B 109.5
H37A C37 H37B 109.5
O2 C37 H37C 109.5
H37A C37 H37C 109.5
H37B C37 H37C 109.5
C18 C19 C20 120.6(2)
C18 C19 H19 119.7
C20 C19 H19 119.7
O5 C42 H42A 109.5
O5 C42 H42B 109.5
H42A C42 H42B 109.5
O5 C42 H42C 109.5
H42A C42 H42C 109.5
H42B C42 H42C 109.5
O4 C41 H41A 109.5
O4 C41 H41B 109.5
H41A C41 H41B 109.5
O4 C41 H41C 109.5
H41A C41 H41C 109.5
H41B C41 H41C 109.5
O2 C36 C35 120.4(2)
O2 C36 Na1 45.08(10)
C35 C36 Na1 76.08(14)
O2 C36 H36A 107.2
C35 C36 H36A 107.2
Na1 C36 H36A 133.2
O2 C36 H36B 107.2
C35 C36 H36B 107.2
Na1 C36 H36B 116.8
H36A C36 H36B 106.9
C31 C30 C29 121.1(2)
C31 C30 H30 119.4
C29 C30 H30 119.4
C9 C10 C11 120.2(2)
C9 C10 H10 119.9
C11 C10 H10 119.9
C19 C20 C21 119.2(2)
C19 C20 H20 120.4
C21 C20 H20 120.4
C8 C9 C10 119.5(2)
C8 C9 H9 120.2
C10 C9 H9 120.2
O4 C40 C39 114.5(2)
O4 C40 Na1 43.52(13)
C39 C40 Na1 78.14(16)
O4 C40 H40A 108.6
C39 C40 H40A 108.6
Na1 C40 H40A 146.7
O4 C40 H40B 108.6
C39 C40 H40B 108.6
Na1 C40 H40B 100.4
H40A C40 H40B 107.6
O3 C39 C40 112.7(2)
O3 C39 H39A 109.0
C40 C39 H39A 109.0
O3 C39 H39B 109.0
C40 C39 H39B 109.0
H39A C39 H39B 107.8
O1 C35 C36 119.4(2)
O1 C35 Na1 42.36(11)
C36 C35 Na1 77.81(15)
O1 C35 H35A 107.5
C36 C35 H35A 107.5
Na1 C35 H35A 132.4
O1 C35 H35B 107.5
C36 C35 H35B 107.5
Na1 C35 H35B 116.4
H35A C35 H35B 107.0
O3 C38 H38A 109.5
O3 C38 H38B 109.5
H38A C38 H38B 109.5
O3 C38 H38C 109.5
H38A C38 H38C 109.5
H38B C38 H38C 109.5
C44 O6 C45 111.56(18)
C44 O6 Na1 103.46(11)
C45 O6 Na1 120.59(13)
O6 C45 H45A 109.5
O6 C45 H45B 109.5
H45A C45 H45B 109.5
O6 C45 H45C 109.5
H45A C45 H45C 109.5
H45B C45 H45C 109.5

loop_
_geom_bond_atom_site_label_1
_geom_bond_atom_site_label_2
_geom_bond_distance
Fe1 N3 2.0126(16)
Fe1 N2 2.0164(15)
Fe1 N4 2.0188(17)
Fe1 N1 2.1606(15)
Na1 O1 2.2860(18)
Na1 O4 2.3343(19)
Na1 O5 2.3408(18)
Na1 O3 2.341(2)
Na1 O2 2.3691(17)
Na1 O6 2.4252(15)
Na1 C44 3.080(2)
Na1 C35 3.089(3)
Na1 C36 3.110(2)
Na1 C40 3.121(3)
N4 C24 1.373(2)
N4 C27 1.383(3)
N3 C2 1.376(2)
N3 C5 1.386(2)
O5 C42 1.421(3)
O5 C43 1.421(2)
N2 C13 1.374(2)
N2 C16 1.378(2)
N1 C23 1.475(2)
N1 C1 1.476(3)
N1 C12 1.479(2)
O1 C35 1.336(3)
O1 C34 1.405(3)
C5 C4 1.385(3)
C5 C6 1.467(3)
C4 C3 1.397(3)
C4 H4 0.9500
O4 C40 1.352(3)
O4 C41 1.410(3)
C23 C24 1.506(3)
C23 H23A 0.9900
C23 H23B 0.9900
C24 C25 1.374(3)
C15 C16 1.389(3)
C15 C14 1.397(3)
C15 H15 0.9500
C26 C27 1.384(3)
C26 C25 1.395(3)
C26 H26 0.9500
C14 C13 1.371(3)
C14 H14 0.9500
O2 C36 1.323(3)
O2 C37 1.386(3)
C28 C33 1.394(3)
C28 C29 1.399(3)
C28 C27 1.462(3)
C12 C13 1.492(3)
C12 H12A 0.9900
C12 H12B 0.9900
C25 H25 0.9500
C16 C17 1.454(3)
C17 C22 1.388(3)
C17 C18 1.400(3)
C2 C3 1.377(3)
C2 C1 1.503(3)
C3 H3 0.9500
C1 H1A 0.9900
C1 H1B 0.9900
O3 C38 1.381(4)
O3 C39 1.387(3)
C22 C21 1.378(3)
C22 H22 0.9500
C6 C11 1.386(3)
C6 C7 1.395(3)
C7 C8 1.376(3)
C7 H7 0.9500
C43 C44 1.491(3)
C43 H43A 0.9900
C43 H43B 0.9900
C33 C32 1.384(3)
C33 H33 0.9500
C18 C19 1.369(3)
C18 H18 0.9500
C29 C30 1.371(3)
C29 H29 0.9500
C32 C31 1.388(4)
C32 H32 0.9500
C34 H34A 0.9800
C34 H34B 0.9800
C34 H34C 0.9800
C44 O6 1.416(3)
C44 H44A 0.9900
C44 H44B 0.9900
C31 C30 1.366(4)
C31 H31 0.9500
C11 C10 1.390(3)
C11 H11 0.9500
C8 C9 1.373(4)
C8 H8 0.9500
C21 C20 1.389(4)
C21 H21 0.9500
C37 H37A 0.9800
C37 H37B 0.9800
C37 H37C 0.9800
C19 C20 1.370(4)
C19 H19 0.9500
C42 H42A 0.9800
C42 H42B 0.9800
C42 H42C 0.9800
C41 H41A 0.9800
C41 H41B 0.9800
C41 H41C 0.9800
C36 C35 1.400(4)
C36 H36A 0.9900
C36 H36B 0.9900
C30 H30 0.9500
C10 C9 1.374(4)
C10 H10 0.9500
C20 H20 0.9500
C9 H9 0.9500
C40 C39 1.438(4)
C40 H40A 0.9900
C40 H40B 0.9900
C39 H39A 0.9900
C39 H39B 0.9900
C35 H35A 0.9900
C35 H35B 0.9900
C38 H38A 0.9800
C38 H38B 0.9800
C38 H38C 0.9800
O6 C45 1.424(3)
C45 H45A 0.9800
C45 H45B 0.9800
C45 H45C 0.9800

loop_
_geom_torsion_atom_site_label_1
_geom_torsion_atom_site_label_2
_geom_torsion_atom_site_label_3
_geom_torsion_atom_site_label_4
_geom_torsion
N3 Fe1 N4 C24 80.53(13)
N2 Fe1 N4 C24 -76.09(13)
N1 Fe1 N4 C24 1.65(12)
N3 Fe1 N4 C27 -126.89(18)
N2 Fe1 N4 C27 76.5(2)
N1 Fe1 N4 C27 154.22(19)
N2 Fe1 N3 C2 77.32(13)
N4 Fe1 N3 C2 -80.36(14)
N1 Fe1 N3 C2 -1.74(13)
N2 Fe1 N3 C5 -117.49(19)
N4 Fe1 N3 C5 84.8(2)
N1 Fe1 N3 C5 163.5(2)
O1 Na1 O5 C42 -55.79(17)
O4 Na1 O5 C42 114.58(17)
O3 Na1 O5 C42 145.91(19)
O2 Na1 O5 C42 18.19(17)
O6 Na1 O5 C42 -145.18(17)
C44 Na1 O5 C42 -162.03(19)
C35 Na1 O5 C42 -32.08(18)
C36 Na1 O5 C42 -5.49(17)
C40 Na1 O5 C42 114.19(17)
O1 Na1 O5 C43 87.66(14)
O4 Na1 O5 C43 -101.96(14)
O3 Na1 O5 C43 -70.6(2)
O2 Na1 O5 C43 161.65(14)
O6 Na1 O5 C43 -1.72(13)
C44 Na1 O5 C43 -18.58(13)
C35 Na1 O5 C43 111.38(14)
C36 Na1 O5 C43 137.97(14)
C40 Na1 O5 C43 -102.36(15)
N3 Fe1 N2 C13 -81.80(14)
N4 Fe1 N2 C13 75.86(15)
N1 Fe1 N2 C13 -2.15(13)
N3 Fe1 N2 C16 75.0(2)
N4 Fe1 N2 C16 -127.4(2)
N1 Fe1 N2 C16 154.6(2)
N3 Fe1 N1 C23 -102.59(12)
N2 Fe1 N1 C23 140.61(12)
N4 Fe1 N1 C23 18.88(11)
N3 Fe1 N1 C1 18.00(11)
N2 Fe1 N1 C1 -98.80(12)
N4 Fe1 N1 C1 139.47(12)
N3 Fe1 N1 C12 138.29(13)
N2 Fe1 N1 C12 21.50(12)
N4 Fe1 N1 C12 -100.23(13)
O4 Na1 O1 C35 -37.7(4)
O5 Na1 O1 C35 101.2(2)
O3 Na1 O1 C35 -87.6(2)
O2 Na1 O1 C35 4.3(2)
O6 Na1 O1 C35 173.3(2)
C44 Na1 O1 C35 152.5(2)
C36 Na1 O1 C35 6.3(2)
C40 Na1 O1 C35 -62.9(3)
O4 Na1 O1 C34 118.8(3)
O5 Na1 O1 C34 -102.3(2)
O3 Na1 O1 C34 69.0(2)
O2 Na1 O1 C34 160.9(2)
O6 Na1 O1 C34 -30.1(2)
C44 Na1 O1 C34 -51.0(2)
C35 Na1 O1 C34 156.6(4)
C36 Na1 O1 C34 162.9(2)
C40 Na1 O1 C34 93.6(2)
C2 N3 C5 C4 0.0(2)
Fe1 N3 C5 C4 -165.71(16)
C2 N3 C5 C6 -179.05(18)
Fe1 N3 C5 C6 15.3(3)
N3 C5 C4 C3 0.2(2)
C6 C5 C4 C3 179.2(2)
O1 Na1 O4 C40 -39.0(4)
O5 Na1 O4 C40 -179.08(17)
O3 Na1 O4 C40 13.83(17)
O2 Na1 O4 C40 -78.92(18)
O6 Na1 O4 C40 109.62(17)
C44 Na1 O4 C40 131.44(18)
C35 Na1 O4 C40 -63.2(2)
C36 Na1 O4 C40 -76.18(19)
O1 Na1 O4 C41 108.3(3)
O5 Na1 O4 C41 -31.76(17)
O3 Na1 O4 C41 161.15(18)
O2 Na1 O4 C41 68.40(18)
O6 Na1 O4 C41 -103.06(17)
C44 Na1 O4 C41 -81.25(17)
C35 Na1 O4 C41 84.1(2)
C36 Na1 O4 C41 71.14(19)
C40 Na1 O4 C41 147.3(3)
C1 N1 C23 C24 -149.69(16)
C12 N1 C23 C24 80.19(19)
Fe1 N1 C23 C24 -34.14(16)
C27 N4 C24 C25 -0.2(2)
Fe1 N4 C24 C25 161.26(12)
C27 N4 C24 C23 175.29(15)
Fe1 N4 C24 C23 -23.24(19)
N1 C23 C24 N4 40.5(2)
N1 C23 C24 C25 -145.2(2)
C16 C15 C14 C13 0.0(2)
O1 Na1 O2 C36 3.8(2)
O4 Na1 O2 C36 174.0(2)
O5 Na1 O2 C36 -96.4(2)
O3 Na1 O2 C36 102.5(2)
O6 Na1 O2 C36 -34.4(4)
C44 Na1 O2 C36 -96.7(2)
C35 Na1 O2 C36 6.1(2)
C40 Na1 O2 C36 150.9(2)
O1 Na1 O2 C37 173.7(3)
O4 Na1 O2 C37 -16.2(3)
O5 Na1 O2 C37 73.5(2)
O3 Na1 O2 C37 -87.7(2)
O6 Na1 O2 C37 135.4(2)
C44 Na1 O2 C37 73.2(3)
C35 Na1 O2 C37 175.9(3)
C36 Na1 O2 C37 169.9(4)
C40 Na1 O2 C37 -39.2(2)
C23 N1 C12 C13 -150.05(17)
C1 N1 C12 C13 79.76(19)
Fe1 N1 C12 C13 -35.53(19)
C15 C14 C13 N2 -0.4(2)
C15 C14 C13 C12 -175.7(2)
C16 N2 C13 C14 0.6(2)
Fe1 N2 C13 C14 164.77(14)
C16 N2 C13 C12 176.62(17)
Fe1 N2 C13 C12 -19.2(2)
N1 C12 C13 C14 -146.3(2)
N1 C12 C13 N2 38.7(2)
N4 C24 C25 C26 0.0(2)
C23 C24 C25 C26 -174.63(19)
C27 C26 C25 C24 0.2(2)
C24 N4 C27 C26 0.33(19)
Fe1 N4 C27 C26 -153.20(15)
C24 N4 C27 C28 -178.08(16)
Fe1 N4 C27 C28 28.4(3)
C25 C26 C27 N4 -0.3(2)
C25 C26 C27 C28 177.93(18)
C33 C28 C27 N4 15.3(3)
C29 C28 C27 N4 -166.38(18)
C33 C28 C27 C26 -162.79(19)
C29 C28 C27 C26 15.5(3)
C13 N2 C16 C15 -0.6(2)
Fe1 N2 C16 C15 -158.12(16)
C13 N2 C16 C17 179.02(18)
Fe1 N2 C16 C17 21.5(3)
C14 C15 C16 N2 0.3(2)
C14 C15 C16 C17 -179.2(2)
N2 C16 C17 C22 21.8(3)
C15 C16 C17 C22 -158.7(2)
N2 C16 C17 C18 -158.06(19)
C15 C16 C17 C18 21.4(3)
C5 N3 C2 C3 -0.2(2)
Fe1 N3 C2 C3 170.06(14)
C5 N3 C2 C1 173.63(17)
Fe1 N3 C2 C1 -16.1(2)
N3 C2 C3 C4 0.4(2)
C1 C2 C3 C4 -172.5(2)
C5 C4 C3 C2 -0.4(2)
C23 N1 C1 C2 85.66(18)
C12 N1 C1 C2 -144.68(15)
Fe1 N1 C1 C2 -29.74(16)
N3 C2 C1 N1 32.6(2)
C3 C2 C1 N1 -155.0(2)
O1 Na1 O3 C38 -22.9(2)
O4 Na1 O3 C38 169.0(2)
O5 Na1 O3 C38 135.6(2)
O2 Na1 O3 C38 -95.7(2)
O6 Na1 O3 C38 72.0(2)
C44 Na1 O3 C38 94.7(2)
C35 Na1 O3 C38 -46.3(2)
C36 Na1 O3 C38 -72.7(2)
C40 Na1 O3 C38 176.3(3)
O1 Na1 O3 C39 178.15(17)
O4 Na1 O3 C39 10.01(17)
O5 Na1 O3 C39 -23.3(3)
O2 Na1 O3 C39 105.34(18)
O6 Na1 O3 C39 -86.95(17)
C44 Na1 O3 C39 -64.27(18)
C35 Na1 O3 C39 154.74(17)
C36 Na1 O3 C39 128.37(17)
C40 Na1 O3 C39 17.33(17)
C18 C17 C22 C21 1.5(3)
C16 C17 C22 C21 -178.4(2)
C4 C5 C6 C11 -149.8(2)
N3 C5 C6 C11 29.1(3)
C4 C5 C6 C7 25.9(4)
N3 C5 C6 C7 -155.3(2)
C11 C6 C7 C8 0.3(4)
C5 C6 C7 C8 -175.5(2)
C42 O5 C43 C44 -179.4(2)
Na1 O5 C43 C44 32.0(2)
C29 C28 C33 C32 -0.1(3)
C27 C28 C33 C32 178.35(19)
C22 C17 C18 C19 -1.9(3)
C16 C17 C18 C19 177.96(19)
C33 C28 C29 C30 0.9(3)
C27 C28 C29 C30 -177.55(19)
C28 C33 C32 C31 -0.7(3)
O5 C43 C44 O6 -63.3(2)
O5 C43 C44 Na1 -22.02(15)
O1 Na1 C44 O6 52.53(13)
O4 Na1 C44 O6 -124.88(12)
O5 Na1 C44 O6 141.96(14)
O3 Na1 C44 O6 -58.54(13)
O2 Na1 C44 O6 142.41(14)
C35 Na1 C44 O6 66.38(16)
C36 Na1 C44 O6 99.45(15)
C40 Na1 C44 O6 -107.23(13)
O1 Na1 C44 C43 -73.00(14)
O4 Na1 C44 C43 109.60(13)
O5 Na1 C44 C43 16.43(11)
O3 Na1 C44 C43 175.93(13)
O2 Na1 C44 C43 16.9(2)
O6 Na1 C44 C43 -125.53(19)
C35 Na1 C44 C43 -59.14(17)
C36 Na1 C44 C43 -26.08(19)
C40 Na1 C44 C43 127.25(13)
C33 C32 C31 C30 0.6(4)
C7 C6 C11 C10 0.2(4)
C5 C6 C11 C10 176.0(2)
C6 C7 C8 C9 -0.3(5)
C17 C22 C21 C20 0.5(4)
C17 C18 C19 C20 0.3(3)
C37 O2 C36 C35 177.4(3)
Na1 O2 C36 C35 -11.8(4)
C37 O2 C36 Na1 -170.8(4)
O1 Na1 C36 O2 -175.1(3)
O4 Na1 C36 O2 -6.9(2)
O5 Na1 C36 O2 88.3(2)
O3 Na1 C36 O2 -80.4(2)
O6 Na1 C36 O2 164.1(2)
C44 Na1 C36 O2 120.0(2)
C35 Na1 C36 O2 -169.5(4)
C40 Na1 C36 O2 -31.5(2)
O1 Na1 C36 C35 -5.7(2)
O4 Na1 C36 C35 162.6(2)
O5 Na1 C36 C35 -102.2(2)
O3 Na1 C36 C35 89.1(2)
O2 Na1 C36 C35 169.5(4)
O6 Na1 C36 C35 -26.4(3)
C44 Na1 C36 C35 -70.5(3)
C40 Na1 C36 C35 138.0(2)
C32 C31 C30 C29 0.2(4)
C28 C29 C30 C31 -0.9(4)
C6 C11 C10 C9 -0.7(5)
C18 C19 C20 C21 1.7(4)
C22 C21 C20 C19 -2.1(4)
C7 C8 C9 C10 -0.2(5)
C11 C10 C9 C8 0.7(5)
C41 O4 C40 C39 174.9(2)
Na1 O4 C40 C39 -36.1(3)
C41 O4 C40 Na1 -149.0(2)
O1 Na1 C40 O4 164.25(15)
O5 Na1 C40 O4 0.99(19)
O3 Na1 C40 O4 -162.4(2)
O2 Na1 C40 O4 102.75(18)
O6 Na1 C40 O4 -75.53(17)
C44 Na1 C40 O4 -49.12(18)
C35 Na1 C40 O4 137.18(17)
C36 Na1 C40 O4 114.70(17)
O1 Na1 C40 C39 -49.0(2)
O4 Na1 C40 C39 146.8(3)
O5 Na1 C40 C39 147.76(17)
O3 Na1 C40 C39 -15.64(16)
O2 Na1 C40 C39 -110.48(18)
O6 Na1 C40 C39 71.23(19)
C44 Na1 C40 C39 97.64(18)
C35 Na1 C40 C39 -76.1(2)
C36 Na1 C40 C39 -98.54(18)
C38 O3 C39 C40 167.1(3)
Na1 O3 C39 C40 -31.6(3)
O4 C40 C39 O3 46.2(4)
Na1 C40 C39 O3 21.7(2)
C34 O1 C35 C36 -170.6(3)
Na1 O1 C35 C36 -12.2(4)
C34 O1 C35 Na1 -158.4(3)
O2 C36 C35 O1 17.0(6)
Na1 C36 C35 O1 8.4(3)
O2 C36 C35 Na1 8.6(3)
O4 Na1 C35 O1 164.62(19)
O5 Na1 C35 O1 -84.8(2)
O3 Na1 C35 O1 96.0(2)
O2 Na1 C35 O1 -174.6(3)
O6 Na1 C35 O1 -7.5(3)
C44 Na1 C35 O1 -34.7(3)
C36 Na1 C35 O1 -169.1(4)
C40 Na1 C35 O1 137.1(2)
O1 Na1 C35 C36 169.1(4)
O4 Na1 C35 C36 -26.3(3)
O5 Na1 C35 C36 84.3(2)
O3 Na1 C35 C36 -94.9(2)
O2 Na1 C35 C36 -5.47(19)
O6 Na1 C35 C36 161.6(2)
C44 Na1 C35 C36 134.41(19)
C40 Na1 C35 C36 -53.8(3)
C43 C44 O6 C45 -170.81(17)
Na1 C44 O6 C45 131.09(17)
C43 C44 O6 Na1 58.10(17)
O1 Na1 O6 C44 -131.87(12)
O4 Na1 O6 C44 55.76(13)
O5 Na1 O6 C44 -29.58(12)
O3 Na1 O6 C44 127.87(12)
O2 Na1 O6 C44 -95.6(3)
C35 Na1 O6 C44 -128.93(14)
C36 Na1 O6 C44 -116.29(15)
C40 Na1 O6 C44 78.79(13)
O1 Na1 O6 C45 102.64(17)
O4 Na1 O6 C45 -69.73(18)
O5 Na1 O6 C45 -155.06(18)
O3 Na1 O6 C45 2.38(18)
O2 Na1 O6 C45 138.9(3)
C44 Na1 O6 C45 -125.5(2)
C35 Na1 O6 C45 105.59(19)
C36 Na1 O6 C45 118.23(19)
C40 Na1 O6 C45 -46.70(19)
